data_4512757
loop_
_publ_author_name
'Mei, Lei'
'Wang, Cong-zhi'
'Wang, Lin'
'Zhao, Yu-liang'
'Chai, Zhi-fang'
'Shi, Wei-qun'

_publ_section_title
;
 Halogen Bonded Three-Dimensional Uranyl--Organic Compounds with
 Unprecedented Halogen--Halogen Interactions and Structure Diversity upon
 Variation of Halogen Substitution
;
_journal_issue 3
_journal_name_full 'Crystal Growth &amp; Design'
_journal_page_first 1395
_journal_paper_doi 10.1021/cg501783d
_journal_volume 15
_journal_year 2015
_chemical_formula_sum 'C12 H8 N2 O8 U'
_chemical_formula_weight 546.23
_chemical_name_systematic
; 
 ? 
;
_space_group_IT_number 14
_symmetry_cell_setting monoclinic
_symmetry_space_group_name_Hall '-P 2ybc'
_symmetry_space_group_name_H-M 'P 1 21/c 1'
_atom_sites_solution_hydrogens geom
_atom_sites_solution_primary direct
_atom_sites_solution_secondary difmap
_audit_creation_method SHELXL-97
_cell_angle_alpha 90.00
_cell_angle_beta 113.250(3)
_cell_angle_gamma 90.00
_cell_formula_units_Z 4
_cell_length_a 10.1711(3)
_cell_length_b 14.2894(3)
_cell_length_c 10.2360(3)
_cell_measurement_temperature 293(2)
_cell_volume 1366.88(7)
_computing_structure_refinement 'SHELXL-97 (Sheldrick, 1997)'
_computing_structure_solution 'SHELXS-97 (Sheldrick, 1990)'
_diffrn_ambient_temperature 293(2)
_diffrn_measured_fraction_theta_full 0.991
_diffrn_measured_fraction_theta_max 0.991
_diffrn_radiation_monochromator graphite
_diffrn_radiation_source 'fine-focus sealed tube'
_diffrn_radiation_type MoK\a
_diffrn_radiation_wavelength 0.71073
_diffrn_reflns_av_R_equivalents 0.0296
_diffrn_reflns_av_sigmaI/netI 0.0383
_diffrn_reflns_limit_h_max 11
_diffrn_reflns_limit_h_min -12
_diffrn_reflns_limit_k_max 16
_diffrn_reflns_limit_k_min -17
_diffrn_reflns_limit_l_max 12
_diffrn_reflns_limit_l_min -7
_diffrn_reflns_number 6832
_diffrn_reflns_theta_full 25.12
_diffrn_reflns_theta_max 25.12
_diffrn_reflns_theta_min 3.58
_exptl_absorpt_coefficient_mu 11.923
_exptl_crystal_colour yellow
_exptl_crystal_density_diffrn 2.654
_exptl_crystal_density_method 'not measured'
_exptl_crystal_description needle-like
_exptl_crystal_F_000 1000
_refine_diff_density_max 1.056
_refine_diff_density_min -1.164
_refine_diff_density_rms 0.358
_refine_ls_extinction_method none
_refine_ls_goodness_of_fit_ref 1.046
_refine_ls_hydrogen_treatment mixed
_refine_ls_matrix_type full
_refine_ls_number_parameters 208
_refine_ls_number_reflns 2413
_refine_ls_number_restraints 0
_refine_ls_restrained_S_all 1.046
_refine_ls_R_factor_all 0.0340
_refine_ls_R_factor_gt 0.0222
_refine_ls_shift/su_max 0.001
_refine_ls_shift/su_mean 0.000
_refine_ls_structure_factor_coef Fsqd
_refine_ls_weighting_details 'calc w=1/[\s^2^(Fo^2^)+(0.0500P)^2^+0.0000P] where P=(Fo^2^+2Fc^2^)/3'
_refine_ls_weighting_scheme calc
_refine_ls_wR_factor_gt 0.0589
_refine_ls_wR_factor_ref 0.0851
_reflns_number_gt 1942
_reflns_number_total 2413
_reflns_threshold_expression >2sigma(I)
_cod_data_source_file cg501783d_si_002.cif
_cod_data_source_block U_2-MHPCA
_cod_depositor_comments 'Adding full bibliography for 4512755--4512762.cif.'
_cod_original_cell_volume 1366.86(6)
_cod_original_sg_symbol_H-M P21/c
_cod_database_code 4512757

loop_
_symmetry_equiv_pos_as_xyz
'x, y, z'
'-x, y+1/2, -z+1/2'
'-x, -y, -z'
'x, -y-1/2, z-1/2'

loop_
_atom_site_label
_atom_site_type_symbol
_atom_site_fract_x
_atom_site_fract_y
_atom_site_fract_z
_atom_site_U_iso_or_equiv
_atom_site_adp_type
_atom_site_occupancy
_atom_site_symmetry_multiplicity
_atom_site_calc_flag
_atom_site_refinement_flags
U1 U 0.77288(2) 0.124087(18) 0.71921(3) 0.02467(13) Uani 1 1 d .
C10 C 0.8090(7) -0.0776(5) 0.5422(7) 0.0268(16) Uani 1 1 d .
N1 N 0.6953(6) -0.1300(4) 0.5376(7) 0.0334(15) Uani 1 1 d .
H1 H 0.6366 -0.1058 0.5698 0.040 Uiso 1 1 calc R
C7 C 0.9678(7) -0.2478(5) 0.3570(7) 0.0275(16) Uani 1 1 d .
C8 C 0.8720(6) -0.2068(5) 0.4246(7) 0.0239(15) Uani 1 1 d .
C9 C 0.8967(7) -0.1190(5) 0.4811(8) 0.0285(17) Uani 1 1 d .
H9 H 0.9742 -0.0853 0.4792 0.034 Uiso 1 1 calc R
O6 O 0.8290(5) 0.0022(4) 0.5979(6) 0.0420(14) Uani 1 1 d .
C12 C 0.6699(7) -0.2181(5) 0.4849(8) 0.0387(19) Uani 1 1 d .
H12 H 0.5924 -0.2513 0.4876 0.046 Uiso 1 1 calc R
C11 C 0.7567(7) -0.2588(5) 0.4281(8) 0.0346(18) Uani 1 1 d .
H11 H 0.7397 -0.3195 0.3925 0.042 Uiso 1 1 calc R
O8 O 0.6350(6) 0.1609(4) 0.5580(6) 0.0446(14) Uani 1 1 d .
O7 O 0.9048(6) 0.0868(4) 0.8805(6) 0.0445(14) Uani 1 1 d .
C2 C 0.4238(7) -0.0125(5) 0.7922(7) 0.0275(16) Uani 1 1 d .
C3 C 0.3389(7) 0.0368(5) 0.8503(8) 0.0334(17) Uani 1 1 d .
H3 H 0.3643 0.0967 0.8872 0.040 Uiso 1 1 calc R
C1 C 0.5529(7) 0.0338(5) 0.7819(8) 0.0328(17) Uani 1 1 d .
O1 O 0.5850(6) 0.1155(3) 0.8214(6) 0.0385(14) Uani 1 1 d .
O4 O 0.9487(5) -0.3282(4) 0.3156(5) 0.0346(12) Uani 1 1 d .
O2 O 0.6207(5) -0.0118(4) 0.7219(6) 0.0431(14) Uani 1 1 d .
C4 C 0.2195(7) -0.0053(5) 0.8510(8) 0.0354(18) Uani 1 1 d .
H4 H 0.1599 0.0268 0.8848 0.042 Uiso 1 1 calc R
N2 N 0.1873(6) -0.0936(5) 0.8026(7) 0.0327(15) Uani 1 1 d .
H2 H 0.1128 -0.1189 0.8078 0.039 Uiso 1 1 calc R
C5 C 0.3887(7) -0.1019(5) 0.7446(7) 0.0268(16) Uani 1 1 d .
H5 H 0.4477 -0.1345 0.7106 0.032 Uiso 1 1 calc R
C6 C 0.2650(7) -0.1463(6) 0.7456(8) 0.0302(18) Uani 1 1 d .
O3 O 1.0589(6) -0.1912(4) 0.3465(6) 0.0491(15) Uani 1 1 d .
O5 O 0.2226(5) -0.2258(3) 0.6969(5) 0.0342(12) Uani 1 1 d .

loop_
_atom_site_aniso_label
_atom_site_aniso_U_11
_atom_site_aniso_U_22
_atom_site_aniso_U_33
_atom_site_aniso_U_23
_atom_site_aniso_U_13
_atom_site_aniso_U_12
U1 0.02294(18) 0.0239(2) 0.0321(2) -0.00099(11) 0.01611(14) 0.00019(10)
C10 0.024(3) 0.031(4) 0.032(4) -0.004(4) 0.017(3) -0.002(3)
N1 0.030(3) 0.029(4) 0.055(4) -0.003(3) 0.031(3) 0.000(3)
C7 0.025(3) 0.030(4) 0.030(4) -0.003(3) 0.014(3) 0.002(3)
C8 0.022(3) 0.029(4) 0.023(3) -0.002(3) 0.010(3) -0.003(3)
C9 0.026(4) 0.026(4) 0.038(4) 0.000(3) 0.018(3) -0.003(3)
O6 0.048(3) 0.028(3) 0.071(4) -0.015(3) 0.047(3) -0.009(2)
C12 0.030(4) 0.033(5) 0.060(5) -0.007(4) 0.026(4) -0.009(3)
C11 0.037(4) 0.022(4) 0.053(5) -0.008(4) 0.026(4) 0.000(3)
O8 0.041(3) 0.059(4) 0.040(3) 0.003(3) 0.023(3) 0.009(3)
O7 0.046(3) 0.040(3) 0.043(3) 0.002(3) 0.012(3) 0.008(3)
C2 0.030(4) 0.022(4) 0.037(4) 0.005(3) 0.020(3) 0.005(3)
C3 0.041(4) 0.027(4) 0.042(5) 0.001(4) 0.027(4) -0.003(3)
C1 0.036(4) 0.029(4) 0.037(4) 0.002(4) 0.018(4) -0.001(3)
O1 0.040(3) 0.037(4) 0.051(4) -0.006(3) 0.032(3) -0.005(2)
O4 0.031(3) 0.027(3) 0.053(3) -0.006(3) 0.024(2) -0.001(2)
O2 0.047(3) 0.031(3) 0.073(4) -0.012(3) 0.047(3) -0.011(2)
C4 0.033(4) 0.040(5) 0.039(4) 0.001(4) 0.021(3) 0.008(3)
N2 0.032(3) 0.032(4) 0.045(4) 0.003(3) 0.027(3) -0.002(3)
C5 0.027(4) 0.029(4) 0.031(4) -0.001(3) 0.018(3) -0.002(3)
C6 0.034(4) 0.032(5) 0.031(4) 0.008(4) 0.020(4) 0.004(3)
O3 0.059(4) 0.036(4) 0.080(4) -0.018(3) 0.057(3) -0.018(3)
O5 0.046(3) 0.020(3) 0.045(3) 0.000(3) 0.026(2) -0.005(2)

loop_
_atom_type_symbol
_atom_type_description
_atom_type_scat_dispersion_real
_atom_type_scat_dispersion_imag
_atom_type_scat_source
C C 0.0033 0.0016 'International Tables Vol C Tables 4.2.6.8 and 6.1.1.4'
H H 0.0000 0.0000 'International Tables Vol C Tables 4.2.6.8 and 6.1.1.4'
N N 0.0061 0.0033 'International Tables Vol C Tables 4.2.6.8 and 6.1.1.4'
O O 0.0106 0.0060 'International Tables Vol C Tables 4.2.6.8 and 6.1.1.4'
U U -9.6767 9.6646 'International Tables Vol C Tables 4.2.6.8 and 6.1.1.4'

loop_
_geom_angle_atom_site_label_1
_geom_angle_atom_site_label_2
_geom_angle_atom_site_label_3
_geom_angle
_geom_angle_site_symmetry_1
_geom_angle_site_symmetry_3
O7 U1 O8 178.1(3) . .
O7 U1 O3 91.2(3) . 3_756
O8 U1 O3 90.6(2) . 3_756
O7 U1 O5 92.1(2) . 2_656
O8 U1 O5 87.8(2) . 2_656
O3 U1 O5 79.15(18) 3_756 2_656
O7 U1 O6 91.0(2) . .
O8 U1 O6 89.8(2) . .
O3 U1 O6 77.74(17) 3_756 .
O5 U1 O6 156.75(17) 2_656 .
O7 U1 O2 90.0(2) . .
O8 U1 O2 88.6(2) . .
O3 U1 O2 150.75(18) 3_756 .
O5 U1 O2 130.00(17) 2_656 .
O6 U1 O2 73.01(16) . .
O7 U1 O1 91.0(2) . .
O8 U1 O1 87.1(2) . .
O3 U1 O1 157.43(17) 3_756 .
O5 U1 O1 78.32(17) 2_656 .
O6 U1 O1 124.67(16) . .
O2 U1 O1 51.70(16) . .
O7 U1 C1 91.6(2) . .
O8 U1 C1 86.7(2) . .
O3 U1 C1 175.9(2) 3_756 .
O5 U1 C1 103.8(2) 2_656 .
O6 U1 C1 99.2(2) . .
O2 U1 C1 26.23(19) . .
O1 U1 C1 25.50(17) . .
O6 C10 N1 119.9(6) . .
O6 C10 C9 124.6(6) . .
N1 C10 C9 115.6(6) . .
C12 N1 C10 123.4(6) . .
O4 C7 O3 126.7(6) . .
O4 C7 C8 118.8(6) . .
O3 C7 C8 114.5(6) . .
C9 C8 C11 119.6(6) . .
C9 C8 C7 120.3(6) . .
C11 C8 C7 120.1(6) . .
C8 C9 C10 122.2(6) . .
C10 O6 U1 152.7(4) . .
N1 C12 C11 120.8(7) . .
C12 C11 C8 118.3(7) . .
C5 C2 C3 120.0(6) . .
C5 C2 C1 119.9(6) . .
C3 C2 C1 120.2(6) . .
C4 C3 C2 118.4(7) . .
O1 C1 O2 121.2(7) . .
O1 C1 C2 121.1(7) . .
O2 C1 C2 117.5(7) . .
O1 C1 U1 61.3(4) . .
O2 C1 U1 60.1(4) . .
C2 C1 U1 171.7(5) . .
C1 O1 U1 93.2(4) . .
C1 O2 U1 93.7(4) . .
N2 C4 C3 120.1(7) . .
C4 N2 C6 124.8(7) . .
C2 C5 C6 121.8(7) . .
O5 C6 N2 120.1(7) . .
O5 C6 C5 125.1(7) . .
N2 C6 C5 114.8(7) . .
C7 O3 U1 162.2(5) . 3_756
C6 O5 U1 138.3(5) . 2_646

loop_
_geom_bond_atom_site_label_1
_geom_bond_atom_site_label_2
_geom_bond_distance
_geom_bond_site_symmetry_2
U1 O7 1.750(5) .
U1 O8 1.772(5) .
U1 O3 2.282(5) 3_756
U1 O5 2.304(5) 2_656
U1 O6 2.337(5) .
U1 O2 2.490(5) .
U1 O1 2.518(5) .
U1 C1 2.867(7) .
C10 O6 1.255(8) .
C10 N1 1.363(9) .
C10 C9 1.406(10) .
N1 C12 1.353(9) .
C7 O4 1.212(8) .
C7 O3 1.266(8) .
C7 C8 1.518(9) .
C8 C9 1.363(9) .
C8 C11 1.401(9) .
C12 C11 1.364(10) .
C2 C5 1.362(9) .
C2 C3 1.415(10) .
C2 C1 1.510(9) .
C3 C4 1.357(10) .
C1 O1 1.236(8) .
C1 O2 1.270(9) .
C4 N2 1.347(9) .
N2 C6 1.376(11) .
C5 C6 1.412(10) .
C6 O5 1.248(9) .
O3 U1 2.282(5) 3_756
O5 U1 2.304(5) 2_646
